data_4074714
loop_
_publ_author_name
'Chen, Ming-Chou'
'Roberts, John A. S.'
'Seyam, Afif M.'
'Li, Liting'
'Zuccaccia, Cristiano'
'Stahl, Nicholas G.'
'Marks, Tobin J.'

_publ_section_title
;
 Diversity in Weakly Coordinating Anions. Mono- and Polynuclear
 Halo(perfluoroaryl)metalates as Cocatalysts for Stereospecific Olefin
 Polymerization:&#x00A0; Synthesis, Structure, and Reactivity
;
_journal_issue 11
_journal_name_full Organometallics
_journal_page_first 2833
_journal_paper_doi 10.1021/om0508334
_journal_volume 25
_journal_year 2006
_chemical_formula_sum 'C57.5 H18 B F28'
_chemical_formula_weight 1251.53
_chemical_name_systematic
; 
 ? 
;
_space_group_IT_number 2
_symmetry_cell_setting triclinic
_symmetry_space_group_name_Hall '-P 1'
_symmetry_space_group_name_H-M 'P -1'
_atom_sites_solution_hydrogens geom
_atom_sites_solution_primary direct
_atom_sites_solution_secondary difmap
_audit_creation_method SHELXL-97
_cell_angle_alpha 85.523(4)
_cell_angle_beta 82.419(4)
_cell_angle_gamma 74.328(4)
_cell_formula_units_Z 2
_cell_length_a 9.718(3)
_cell_length_b 14.501(4)
_cell_length_c 18.768(5)
_cell_measurement_temperature 153(2)
_cell_volume 2521.7(12)
_computing_cell_refinement 'Bruker SMART'
_computing_data_collection 'Bruker SMART'
_computing_data_reduction 'Bruker SAINT'
_computing_molecular_graphics 'Bruker SHELXTL'
_computing_publication_material 'Bruker SHELXTL'
_computing_structure_refinement 'SHELXL-97 (Sheldrick, 1997)'
_computing_structure_solution 'SHELXS-97 (Sheldrick, 1990)'
_diffrn_ambient_temperature 153(2)
_diffrn_measured_fraction_theta_full 0.996
_diffrn_measured_fraction_theta_max 0.889
_diffrn_measurement_device_type 'CCD area detector'
_diffrn_measurement_method 'phi and omega scans'
_diffrn_radiation_monochromator graphite
_diffrn_radiation_source 'fine-focus sealed tube'
_diffrn_radiation_type MoK\a
_diffrn_radiation_wavelength 0.71073
_diffrn_reflns_av_R_equivalents 0.1753
_diffrn_reflns_av_sigmaI/netI 0.2084
_diffrn_reflns_limit_h_max 12
_diffrn_reflns_limit_h_min -13
_diffrn_reflns_limit_k_max 18
_diffrn_reflns_limit_k_min -18
_diffrn_reflns_limit_l_max 24
_diffrn_reflns_limit_l_min -24
_diffrn_reflns_number 22657
_diffrn_reflns_theta_full 25.00
_diffrn_reflns_theta_max 28.66
_diffrn_reflns_theta_min 1.10
_exptl_absorpt_coefficient_mu 0.168
_exptl_absorpt_correction_T_max 0.98877
_exptl_absorpt_correction_T_min 0.95072
_exptl_absorpt_correction_type integration
_exptl_crystal_colour yellow
_exptl_crystal_density_diffrn 1.648
_exptl_crystal_density_method 'not measured'
_exptl_crystal_description needle
_exptl_crystal_F_000 1240
_exptl_crystal_size_max 0.454
_exptl_crystal_size_mid 0.104
_exptl_crystal_size_min 0.070
_refine_diff_density_max 0.896
_refine_diff_density_min -0.361
_refine_diff_density_rms 0.106
_refine_ls_extinction_method none
_refine_ls_goodness_of_fit_ref 0.879
_refine_ls_hydrogen_treatment constr
_refine_ls_matrix_type full
_refine_ls_number_parameters 777
_refine_ls_number_reflns 11546
_refine_ls_number_restraints 0
_refine_ls_restrained_S_all 0.879
_refine_ls_R_factor_all 0.1749
_refine_ls_R_factor_gt 0.0678
_refine_ls_shift/su_max 0.004
_refine_ls_shift/su_mean 0.001
_refine_ls_structure_factor_coef Fsqd
_refine_ls_weighting_details 'calc w=1/[\s^2^(Fo^2^)+(0.0922P)^2^+0.0000P] where P=(Fo^2^+2Fc^2^)/3'
_refine_ls_weighting_scheme calc
_refine_ls_wR_factor_gt 0.1718
_refine_ls_wR_factor_ref 0.2292
_reflns_number_gt 4419
_reflns_number_total 11546
_reflns_threshold_expression >2sigma(I)
_cod_data_source_file om0508334si20050927_045821.cif
_cod_data_source_block 7
_cod_depositor_comments
;
The following automatic conversions were performed:

'_symmetry_cell_setting' value 'Triclinic' changed to 'triclinic'
according to /home/saulius/struct/CIF-dictionaries/cif_core.dic
dictionary named 'cif_core.dic' version 2.4.1 from 2010-06-29.

Automatic conversion script
Id: cif_fix_values 1715 2011-07-08 13:25:40Z adriana 
;
_cod_original_cell_volume 2521.8(11)
_cod_original_sg_symbol_H-M P-1
_cod_original_formula_sum 'C57.50 H18 B F28'
_cod_database_code 4074714

loop_
_symmetry_equiv_pos_as_xyz
'x, y, z'
'-x, -y, -z'

loop_
_atom_site_label
_atom_site_type_symbol
_atom_site_fract_x
_atom_site_fract_y
_atom_site_fract_z
_atom_site_U_iso_or_equiv
_atom_site_adp_type
_atom_site_occupancy
_atom_site_symmetry_multiplicity
_atom_site_calc_flag
_atom_site_refinement_flags
B1 B 0.4799(5) 0.6504(4) 0.2731(3) 0.0351(12) Uani 1 1 d .
C1 C 0.3528(4) 0.7419(3) 0.3065(2) 0.0375(11) Uani 1 1 d .
C2 C 0.2296(5) 0.7314(3) 0.3507(2) 0.0387(11) Uani 1 1 d .
C3 C 0.1120(5) 0.8073(4) 0.3694(3) 0.0475(12) Uani 1 1 d .
C4 C 0.1137(5) 0.8989(4) 0.3463(3) 0.0523(14) Uani 1 1 d .
C5 C 0.2367(5) 0.9122(3) 0.3050(3) 0.0454(12) Uani 1 1 d .
C6 C 0.3528(4) 0.8368(3) 0.2852(3) 0.0393(11) Uani 1 1 d .
C7 C 0.4755(4) 0.8638(3) 0.2386(2) 0.0363(10) Uani 1 1 d .
C8 C 0.6013(5) 0.8665(3) 0.2645(3) 0.0400(11) Uani 1 1 d .
C9 C 0.7089(5) 0.8973(3) 0.2215(3) 0.0428(12) Uani 1 1 d .
C10 C 0.6929(5) 0.9251(3) 0.1512(3) 0.0462(12) Uani 1 1 d .
C11 C 0.5709(5) 0.9225(4) 0.1231(3) 0.0483(12) Uani 1 1 d .
C12 C 0.4645(5) 0.8924(4) 0.1674(3) 0.0454(12) Uani 1 1 d .
C13 C 0.6270(4) 0.6213(3) 0.3148(2) 0.0343(10) Uani 1 1 d .
C14 C 0.6280(5) 0.6382(3) 0.3857(3) 0.0399(11) Uani 1 1 d .
C15 C 0.7515(5) 0.6118(4) 0.4213(2) 0.0428(12) Uani 1 1 d .
C16 C 0.8793(5) 0.5640(4) 0.3854(3) 0.0423(12) Uani 1 1 d .
C17 C 0.8828(4) 0.5451(3) 0.3153(3) 0.0411(11) Uani 1 1 d .
C18 C 0.7611(4) 0.5732(3) 0.2792(2) 0.0347(10) Uani 1 1 d .
C19 C 0.7830(4) 0.5493(3) 0.2017(2) 0.0323(10) Uani 1 1 d .
C20 C 0.8170(5) 0.6117(3) 0.1466(3) 0.0431(12) Uani 1 1 d .
C21 C 0.8389(5) 0.5905(4) 0.0761(3) 0.0439(12) Uani 1 1 d .
C22 C 0.8320(4) 0.5013(4) 0.0571(2) 0.0417(12) Uani 1 1 d .
C23 C 0.8035(4) 0.4362(3) 0.1098(2) 0.0364(11) Uani 1 1 d .
C24 C 0.7785(4) 0.4605(3) 0.1805(2) 0.0343(10) Uani 1 1 d .
C25 C 0.4196(4) 0.5549(3) 0.2680(2) 0.0340(10) Uani 1 1 d .
C26 C 0.4328(4) 0.4821(3) 0.3204(3) 0.0390(11) Uani 1 1 d .
C27 C 0.3874(4) 0.3995(3) 0.3170(3) 0.0380(11) Uani 1 1 d .
C28 C 0.3227(4) 0.3897(3) 0.2579(3) 0.0368(11) Uani 1 1 d .
C29 C 0.3060(4) 0.4591(4) 0.2057(3) 0.0428(12) Uani 1 1 d .
C30 C 0.3511(4) 0.5428(3) 0.2082(2) 0.0358(11) Uani 1 1 d .
C31 C 0.3190(4) 0.6159(3) 0.1490(3) 0.0390(11) Uani 1 1 d .
C32 C 0.4048(5) 0.6118(4) 0.0830(3) 0.0448(12) Uani 1 1 d .
C33 C 0.3774(6) 0.6811(4) 0.0295(3) 0.0548(14) Uani 1 1 d .
C34 C 0.2576(6) 0.7583(4) 0.0387(3) 0.0564(14) Uani 1 1 d .
C35 C 0.1679(6) 0.7643(4) 0.1016(3) 0.0557(14) Uani 1 1 d .
C36 C 0.1983(5) 0.6937(4) 0.1556(3) 0.0488(13) Uani 1 1 d .
C37 C 0.8718(4) 0.1852(3) 0.2692(3) 0.0393(11) Uani 1 1 d .
C38 C 0.8906(5) 0.2271(3) 0.3322(2) 0.0394(11) Uani 1 1 d .
C39 C 0.7713(5) 0.2806(4) 0.3769(3) 0.0441(12) Uani 1 1 d .
H39 H 0.6766 0.2843 0.3669 0.053 Uiso 1 1 calc R
C40 C 0.7902(6) 0.3270(4) 0.4342(3) 0.0510(13) Uani 1 1 d .
H40 H 0.7093 0.3625 0.4638 0.061 Uiso 1 1 calc R
C41 C 0.9297(6) 0.3217(4) 0.4485(3) 0.0573(14) Uani 1 1 d .
H41 H 0.9428 0.3556 0.4873 0.069 Uiso 1 1 calc R
C42 C 1.0483(5) 0.2685(4) 0.4078(3) 0.0531(14) Uani 1 1 d .
H42 H 1.1420 0.2642 0.4196 0.064 Uiso 1 1 calc R
C43 C 1.0315(5) 0.2212(4) 0.3499(3) 0.0446(12) Uani 1 1 d .
H43 H 1.1137 0.1847 0.3217 0.053 Uiso 1 1 calc R
C44 C 0.9787(4) 0.1719(3) 0.2071(3) 0.0403(11) Uani 1 1 d .
C45 C 1.0627(4) 0.2389(4) 0.1877(2) 0.0414(11) Uani 1 1 d .
H45 H 1.0515 0.2915 0.2170 0.050 Uiso 1 1 calc R
C46 C 1.1594(5) 0.2275(4) 0.1268(3) 0.0496(13) Uani 1 1 d .
H46 H 1.2125 0.2736 0.1131 0.060 Uiso 1 1 calc R
C47 C 1.1801(5) 0.1494(4) 0.0854(3) 0.0544(14) Uani 1 1 d .
H47 H 1.2490 0.1418 0.0439 0.065 Uiso 1 1 calc R
C48 C 1.1020(5) 0.0811(4) 0.1029(3) 0.0555(14) Uani 1 1 d .
H48 H 1.1180 0.0273 0.0742 0.067 Uiso 1 1 calc R
C49 C 1.0008(5) 0.0935(4) 0.1632(3) 0.0461(12) Uani 1 1 d .
H49 H 0.9454 0.0484 0.1751 0.055 Uiso 1 1 calc R
C50 C 0.7381(4) 0.1597(3) 0.2636(3) 0.0388(11) Uani 1 1 d .
C51 C 0.6806(5) 0.1769(3) 0.1963(3) 0.0429(12) Uani 1 1 d .
H51 H 0.7311 0.2012 0.1556 0.051 Uiso 1 1 calc R
C52 C 0.5499(5) 0.1577(3) 0.1910(3) 0.0493(13) Uani 1 1 d .
H52 H 0.5086 0.1712 0.1469 0.059 Uiso 1 1 calc R
C53 C 0.4796(5) 0.1188(4) 0.2502(3) 0.0527(14) Uani 1 1 d .
H53 H 0.3905 0.1056 0.2461 0.063 Uiso 1 1 calc R
C54 C 0.5364(5) 0.0991(4) 0.3149(3) 0.0552(14) Uani 1 1 d .
H54 H 0.4884 0.0702 0.3541 0.066 Uiso 1 1 calc R
C55 C 0.6637(5) 0.1214(4) 0.3231(3) 0.0477(12) Uani 1 1 d .
H55 H 0.7002 0.1108 0.3684 0.057 Uiso 1 1 calc R
C1S C 0.7166(14) 0.9898(9) 0.5112(7) 0.116(4) Uiso 0.75 1 d P
C2S C 0.6119(15) 1.0013(10) 0.5039(7) 0.046(3) Uiso 0.38 1 d P
C3S C 0.6280(14) 0.9156(9) 0.4905(7) 0.041(3) Uiso 0.38 1 d P
C4S C 0.5268(12) 0.9180(7) 0.4872(5) 0.082(3) Uiso 0.75 1 d P
C5S C 0.4307(16) 0.9242(11) 0.4819(8) 0.051(3) Uiso 0.38 1 d P
F1 F 0.5214(2) 0.68118(17) 0.20075(13) 0.0370(6) Uani 1 1 d .
F2 F 0.2185(3) 0.6444(2) 0.37710(16) 0.0556(8) Uani 1 1 d .
F3 F -0.0067(3) 0.7916(2) 0.40963(17) 0.0627(8) Uani 1 1 d .
F4 F 0.0003(3) 0.9743(2) 0.3641(2) 0.0761(10) Uani 1 1 d .
F5 F 0.2366(3) 1.0045(2) 0.28398(19) 0.0658(9) Uani 1 1 d .
F6 F 0.6198(3) 0.8420(2) 0.33362(15) 0.0519(7) Uani 1 1 d .
F7 F 0.8291(3) 0.9010(2) 0.24935(16) 0.0577(8) Uani 1 1 d .
F8 F 0.7938(3) 0.9587(2) 0.10912(16) 0.0630(8) Uani 1 1 d .
F9 F 0.5550(3) 0.9496(3) 0.05479(16) 0.0742(9) Uani 1 1 d .
F10 F 0.3434(3) 0.8915(2) 0.13851(16) 0.0623(8) Uani 1 1 d .
F11 F 0.5057(3) 0.6815(2) 0.42694(14) 0.0546(8) Uani 1 1 d .
F12 F 0.7447(3) 0.6322(2) 0.49123(15) 0.0637(9) Uani 1 1 d .
F13 F 0.9993(3) 0.5354(2) 0.42017(15) 0.0594(8) Uani 1 1 d .
F14 F 1.0103(3) 0.4961(2) 0.28031(15) 0.0593(8) Uani 1 1 d .
F15 F 0.8241(3) 0.6995(2) 0.16351(16) 0.0568(8) Uani 1 1 d .
F16 F 0.8652(3) 0.6552(2) 0.02409(16) 0.0682(9) Uani 1 1 d .
F17 F 0.8514(3) 0.4808(2) -0.01282(14) 0.0586(8) Uani 1 1 d .
F18 F 0.7970(3) 0.3498(2) 0.09095(15) 0.0527(7) Uani 1 1 d .
F19 F 0.7478(3) 0.39499(18) 0.23035(14) 0.0454(7) Uani 1 1 d .
F20 F 0.4906(3) 0.48687(19) 0.38193(14) 0.0499(7) Uani 1 1 d .
F21 F 0.4026(3) 0.3310(2) 0.37029(15) 0.0505(7) Uani 1 1 d .
F22 F 0.2720(3) 0.31164(19) 0.25493(16) 0.0539(8) Uani 1 1 d .
F23 F 0.2393(3) 0.4488(2) 0.14822(15) 0.0551(8) Uani 1 1 d .
F24 F 0.5198(3) 0.5358(2) 0.07285(15) 0.0617(8) Uani 1 1 d .
F25 F 0.4682(3) 0.6754(3) -0.03292(17) 0.0742(10) Uani 1 1 d .
F26 F 0.2315(4) 0.8268(3) -0.01394(18) 0.0829(10) Uani 1 1 d .
F27 F 0.0540(4) 0.8393(3) 0.1101(2) 0.0899(12) Uani 1 1 d .
F28 F 0.1080(3) 0.7026(2) 0.21662(17) 0.0671(9) Uani 1 1 d .

loop_
_atom_site_aniso_label
_atom_site_aniso_U_11
_atom_site_aniso_U_22
_atom_site_aniso_U_33
_atom_site_aniso_U_23
_atom_site_aniso_U_13
_atom_site_aniso_U_12
B1 0.030(3) 0.041(3) 0.039(3) -0.003(2) -0.005(2) -0.016(2)
C1 0.030(2) 0.045(3) 0.039(3) -0.003(2) -0.0047(19) -0.012(2)
C2 0.037(2) 0.039(3) 0.041(3) 0.001(2) 0.000(2) -0.014(2)
C3 0.033(3) 0.059(4) 0.049(3) 0.003(3) 0.005(2) -0.014(2)
C4 0.031(3) 0.047(3) 0.073(4) -0.007(3) 0.002(2) -0.003(2)
C5 0.032(2) 0.037(3) 0.066(3) 0.002(3) -0.001(2) -0.011(2)
C6 0.033(2) 0.042(3) 0.047(3) -0.004(2) -0.006(2) -0.015(2)
C7 0.030(2) 0.036(3) 0.043(3) -0.003(2) -0.002(2) -0.0102(19)
C8 0.043(3) 0.041(3) 0.040(3) -0.005(2) -0.002(2) -0.018(2)
C9 0.036(3) 0.037(3) 0.057(3) -0.008(2) 0.001(2) -0.012(2)
C10 0.040(3) 0.038(3) 0.055(3) -0.001(3) 0.009(2) -0.009(2)
C11 0.052(3) 0.052(3) 0.037(3) 0.006(3) -0.002(2) -0.011(2)
C12 0.037(3) 0.048(3) 0.054(3) -0.006(3) -0.010(2) -0.011(2)
C13 0.030(2) 0.042(3) 0.033(3) -0.003(2) 0.0003(18) -0.016(2)
C14 0.035(2) 0.040(3) 0.046(3) -0.007(2) 0.000(2) -0.014(2)
C15 0.053(3) 0.051(3) 0.034(3) -0.004(2) -0.009(2) -0.028(2)
C16 0.033(2) 0.053(3) 0.048(3) 0.001(2) -0.017(2) -0.020(2)
C17 0.029(2) 0.045(3) 0.049(3) -0.004(2) -0.002(2) -0.010(2)
C18 0.028(2) 0.041(3) 0.040(3) -0.001(2) -0.0056(19) -0.0148(19)
C19 0.021(2) 0.036(3) 0.040(3) -0.002(2) -0.0022(18) -0.0073(18)
C20 0.034(2) 0.038(3) 0.058(3) -0.002(2) -0.003(2) -0.011(2)
C21 0.040(3) 0.051(3) 0.036(3) 0.012(2) 0.002(2) -0.012(2)
C22 0.027(2) 0.060(3) 0.036(3) -0.005(3) -0.0047(19) -0.007(2)
C23 0.027(2) 0.041(3) 0.041(3) -0.006(2) -0.0052(19) -0.009(2)
C24 0.027(2) 0.041(3) 0.034(3) 0.006(2) -0.0059(18) -0.0097(19)
C25 0.025(2) 0.037(3) 0.041(3) -0.001(2) -0.0011(19) -0.0108(19)
C26 0.033(2) 0.043(3) 0.044(3) -0.006(2) -0.004(2) -0.015(2)
C27 0.026(2) 0.040(3) 0.047(3) 0.006(2) -0.003(2) -0.011(2)
C28 0.030(2) 0.030(2) 0.053(3) -0.003(2) -0.004(2) -0.0126(19)
C29 0.030(2) 0.057(3) 0.047(3) -0.007(3) -0.011(2) -0.016(2)
C30 0.024(2) 0.046(3) 0.039(3) -0.004(2) -0.0041(19) -0.0113(19)
C31 0.032(2) 0.045(3) 0.046(3) -0.003(2) -0.013(2) -0.015(2)
C32 0.031(2) 0.058(3) 0.047(3) -0.003(3) -0.011(2) -0.011(2)
C33 0.055(3) 0.076(4) 0.043(3) 0.006(3) -0.012(3) -0.033(3)
C34 0.069(4) 0.046(3) 0.058(4) 0.007(3) -0.033(3) -0.013(3)
C35 0.062(3) 0.051(3) 0.049(3) 0.000(3) -0.020(3) 0.000(3)
C36 0.040(3) 0.060(3) 0.047(3) 0.000(3) -0.015(2) -0.010(2)
C37 0.036(2) 0.037(3) 0.043(3) 0.006(2) -0.007(2) -0.008(2)
C38 0.036(2) 0.042(3) 0.042(3) 0.002(2) -0.007(2) -0.015(2)
C39 0.044(3) 0.048(3) 0.042(3) -0.003(2) 0.000(2) -0.016(2)
C40 0.056(3) 0.047(3) 0.047(3) -0.002(3) -0.002(2) -0.010(2)
C41 0.073(4) 0.054(3) 0.051(3) -0.003(3) -0.010(3) -0.025(3)
C42 0.047(3) 0.070(4) 0.049(3) -0.002(3) -0.016(3) -0.023(3)
C43 0.041(3) 0.046(3) 0.045(3) 0.002(2) -0.008(2) -0.009(2)
C44 0.028(2) 0.047(3) 0.048(3) -0.003(2) -0.005(2) -0.012(2)
C45 0.036(2) 0.052(3) 0.039(3) 0.003(2) -0.009(2) -0.016(2)
C46 0.037(3) 0.066(4) 0.050(3) -0.002(3) -0.003(2) -0.023(2)
C47 0.044(3) 0.070(4) 0.048(3) -0.007(3) 0.002(2) -0.015(3)
C48 0.053(3) 0.058(4) 0.058(3) -0.015(3) -0.006(3) -0.015(3)
C49 0.039(3) 0.051(3) 0.051(3) -0.007(3) -0.006(2) -0.014(2)
C50 0.033(2) 0.039(3) 0.045(3) 0.000(2) -0.001(2) -0.014(2)
C51 0.035(2) 0.042(3) 0.055(3) 0.000(2) -0.008(2) -0.015(2)
C52 0.036(3) 0.043(3) 0.074(4) -0.006(3) -0.013(2) -0.014(2)
C53 0.034(3) 0.043(3) 0.085(4) -0.013(3) 0.001(3) -0.018(2)
C54 0.041(3) 0.046(3) 0.079(4) -0.005(3) 0.013(3) -0.020(2)
C55 0.051(3) 0.043(3) 0.049(3) -0.001(2) 0.002(2) -0.017(2)
F1 0.0320(13) 0.0445(15) 0.0368(14) 0.0007(12) -0.0046(10) -0.0144(11)
F2 0.0481(16) 0.0459(17) 0.069(2) 0.0032(15) 0.0143(14) -0.0170(13)
F3 0.0389(15) 0.0603(19) 0.081(2) 0.0027(17) 0.0188(14) -0.0139(14)
F4 0.0400(16) 0.0537(19) 0.121(3) -0.004(2) 0.0174(17) -0.0013(14)
F5 0.0445(16) 0.0409(18) 0.104(3) 0.0006(17) 0.0112(15) -0.0085(13)
F6 0.0485(16) 0.0680(19) 0.0463(17) -0.0005(15) -0.0085(13) -0.0266(14)
F7 0.0392(15) 0.070(2) 0.073(2) -0.0059(17) -0.0115(14) -0.0282(14)
F8 0.0495(17) 0.065(2) 0.071(2) 0.0089(17) 0.0141(15) -0.0220(15)
F9 0.068(2) 0.101(3) 0.050(2) 0.0188(19) -0.0096(15) -0.0199(18)
F10 0.0466(16) 0.082(2) 0.065(2) 0.0054(17) -0.0234(14) -0.0222(15)
F11 0.0445(16) 0.072(2) 0.0456(16) -0.0140(15) -0.0014(13) -0.0115(14)
F12 0.0638(19) 0.095(2) 0.0413(17) -0.0138(17) -0.0134(14) -0.0304(17)
F13 0.0425(16) 0.085(2) 0.0584(18) -0.0007(17) -0.0239(14) -0.0229(15)
F14 0.0302(14) 0.084(2) 0.0596(19) -0.0075(17) -0.0076(13) -0.0057(14)
F15 0.0606(18) 0.0424(17) 0.070(2) -0.0040(15) 0.0063(14) -0.0234(14)
F16 0.076(2) 0.069(2) 0.0543(19) 0.0188(17) 0.0084(15) -0.0239(17)
F17 0.0565(17) 0.085(2) 0.0334(16) -0.0057(15) -0.0041(13) -0.0175(16)
F18 0.0581(17) 0.0554(18) 0.0501(17) -0.0141(15) -0.0073(13) -0.0208(14)
F19 0.0503(16) 0.0411(16) 0.0470(16) 0.0023(13) -0.0050(12) -0.0176(12)
F20 0.0604(17) 0.0537(18) 0.0459(16) 0.0077(14) -0.0200(13) -0.0288(14)
F21 0.0460(15) 0.0494(17) 0.0607(18) 0.0070(15) -0.0077(13) -0.0221(13)
F22 0.0470(16) 0.0452(17) 0.078(2) -0.0047(15) -0.0144(14) -0.0232(13)
F23 0.0531(16) 0.0649(19) 0.0601(18) -0.0035(15) -0.0231(14) -0.0291(14)
F24 0.0367(15) 0.086(2) 0.0523(18) -0.0035(17) -0.0022(13) -0.0009(15)
F25 0.073(2) 0.105(3) 0.0507(19) 0.0131(19) -0.0089(16) -0.0376(19)
F26 0.116(3) 0.068(2) 0.069(2) 0.019(2) -0.038(2) -0.025(2)
F27 0.091(3) 0.071(2) 0.088(3) -0.002(2) -0.032(2) 0.023(2)
F28 0.0457(17) 0.085(2) 0.059(2) -0.0079(18) -0.0058(15) 0.0050(16)

loop_
_atom_type_symbol
_atom_type_description
_atom_type_scat_dispersion_real
_atom_type_scat_dispersion_imag
_atom_type_scat_source
C C 0.0033 0.0016 'International Tables Vol C Tables 4.2.6.8 and 6.1.1.4'
H H 0.0000 0.0000 'International Tables Vol C Tables 4.2.6.8 and 6.1.1.4'
B B 0.0013 0.0007 'International Tables Vol C Tables 4.2.6.8 and 6.1.1.4'
F F 0.0171 0.0103 'International Tables Vol C Tables 4.2.6.8 and 6.1.1.4'

loop_
_geom_angle_atom_site_label_1
_geom_angle_atom_site_label_2
_geom_angle_atom_site_label_3
_geom_angle
_geom_angle_site_symmetry_1
_geom_angle_site_symmetry_3
F1 B1 C1 105.3(4) . .
F1 B1 C25 107.2(3) . .
C1 B1 C25 112.2(3) . .
F1 B1 C13 106.8(3) . .
C1 B1 C13 114.4(4) . .
C25 B1 C13 110.4(4) . .
C2 C1 C6 115.0(4) . .
C2 C1 B1 123.1(4) . .
C6 C1 B1 121.5(4) . .
F2 C2 C3 115.6(4) . .
F2 C2 C1 120.9(4) . .
C3 C2 C1 123.5(5) . .
F3 C3 C4 119.4(4) . .
F3 C3 C2 120.4(5) . .
C4 C3 C2 120.1(4) . .
F4 C4 C3 121.3(4) . .
F4 C4 C5 120.9(5) . .
C3 C4 C5 117.8(4) . .
F5 C5 C6 121.3(4) . .
F5 C5 C4 116.6(4) . .
C6 C5 C4 122.2(5) . .
C5 C6 C1 121.3(4) . .
C5 C6 C7 115.3(4) . .
C1 C6 C7 123.4(4) . .
C12 C7 C8 116.1(4) . .
C12 C7 C6 120.7(4) . .
C8 C7 C6 123.1(4) . .
F6 C8 C9 117.9(4) . .
F6 C8 C7 120.1(4) . .
C9 C8 C7 121.9(4) . .
F7 C9 C10 120.0(4) . .
F7 C9 C8 120.1(5) . .
C10 C9 C8 119.9(4) . .
F8 C10 C9 120.8(4) . .
F8 C10 C11 119.0(5) . .
C9 C10 C11 120.2(4) . .
F9 C11 C10 120.3(4) . .
F9 C11 C12 120.9(4) . .
C10 C11 C12 118.8(5) . .
F10 C12 C7 119.0(4) . .
F10 C12 C11 117.8(4) . .
C7 C12 C11 123.2(4) . .
C14 C13 C18 115.1(4) . .
C14 C13 B1 123.8(4) . .
C18 C13 B1 121.0(4) . .
F11 C14 C13 121.3(4) . .
F11 C14 C15 114.8(4) . .
C13 C14 C15 123.9(4) . .
F12 C15 C16 120.0(4) . .
F12 C15 C14 120.6(4) . .
C16 C15 C14 119.4(4) . .
C17 C16 F13 121.5(4) . .
C17 C16 C15 118.6(4) . .
F13 C16 C15 119.9(4) . .
C16 C17 F14 118.1(4) . .
C16 C17 C18 122.2(4) . .
F14 C17 C18 119.7(4) . .
C17 C18 C13 120.8(4) . .
C17 C18 C19 115.8(4) . .
C13 C18 C19 123.4(4) . .
C20 C19 C24 115.5(4) . .
C20 C19 C18 122.5(4) . .
C24 C19 C18 121.9(4) . .
F15 C20 C21 118.2(5) . .
F15 C20 C19 118.6(4) . .
C21 C20 C19 123.2(4) . .
F16 C21 C20 121.0(5) . .
F16 C21 C22 119.4(4) . .
C20 C21 C22 119.5(5) . .
F17 C22 C23 121.0(4) . .
F17 C22 C21 119.6(5) . .
C23 C22 C21 119.4(4) . .
F18 C23 C22 119.0(4) . .
F18 C23 C24 121.2(4) . .
C22 C23 C24 119.8(4) . .
F19 C24 C23 117.7(4) . .
F19 C24 C19 119.7(4) . .
C23 C24 C19 122.6(4) . .
C26 C25 C30 115.5(4) . .
C26 C25 B1 122.9(4) . .
C30 C25 B1 121.6(4) . .
F20 C26 C25 121.4(4) . .
F20 C26 C27 114.1(4) . .
C25 C26 C27 124.5(4) . .
F21 C27 C28 120.0(4) . .
F21 C27 C26 121.7(4) . .
C28 C27 C26 118.4(4) . .
C29 C28 F22 121.2(4) . .
C29 C28 C27 119.4(4) . .
F22 C28 C27 119.3(4) . .
C28 C29 F23 118.5(4) . .
C28 C29 C30 123.0(4) . .
F23 C29 C30 118.5(4) . .
C29 C30 C25 119.1(4) . .
C29 C30 C31 117.4(4) . .
C25 C30 C31 123.4(4) . .
C36 C31 C32 115.3(5) . .
C36 C31 C30 121.6(4) . .
C32 C31 C30 123.1(4) . .
F24 C32 C33 119.4(4) . .
F24 C32 C31 117.7(5) . .
C33 C32 C31 122.9(5) . .
F25 C33 C32 120.5(5) . .
F25 C33 C34 119.6(5) . .
C32 C33 C34 119.9(5) . .
F26 C34 C35 120.8(5) . .
F26 C34 C33 119.7(5) . .
C35 C34 C33 119.4(5) . .
F27 C35 C34 118.9(5) . .
F27 C35 C36 121.3(5) . .
C34 C35 C36 119.8(5) . .
F28 C36 C35 117.9(5) . .
F28 C36 C31 119.5(5) . .
C35 C36 C31 122.6(5) . .
C38 C37 C44 121.8(4) . .
C38 C37 C50 120.6(4) . .
C44 C37 C50 117.4(4) . .
C39 C38 C37 121.3(4) . .
C39 C38 C43 117.8(4) . .
C37 C38 C43 120.7(4) . .
C40 C39 C38 121.2(4) . .
C39 C40 C41 119.2(5) . .
C42 C41 C40 121.5(5) . .
C41 C42 C43 120.0(5) . .
C42 C43 C38 120.1(4) . .
C49 C44 C45 118.2(4) . .
C49 C44 C37 120.9(4) . .
C45 C44 C37 120.9(4) . .
C46 C45 C44 120.2(5) . .
C45 C46 C47 120.3(5) . .
C46 C47 C48 121.6(5) . .
C49 C48 C47 118.6(5) . .
C48 C49 C44 121.1(5) . .
C55 C50 C51 119.7(4) . .
C55 C50 C37 121.8(4) . .
C51 C50 C37 118.4(4) . .
C52 C51 C50 119.2(5) . .
C51 C52 C53 119.8(5) . .
C54 C53 C52 121.4(4) . .
C53 C54 C55 120.3(5) . .
C54 C55 C50 119.4(5) . .
C2S C1S C5S 41.1(10) . 2_676
C2S C1S C3S 49.4(10) . .
C5S C1S C3S 90.5(9) 2_676 .
C1S C2S C5S 101.1(16) . 2_676
C1S C2S C4S 138.2(15) . 2_676
C5S C2S C4S 37.1(9) 2_676 2_676
C1S C2S C4S 127.3(14) . .
C5S C2S C4S 130.9(13) 2_676 .
C4S C2S C4S 94.0(9) 2_676 .
C4S C3S C1S 136.4(13) . .
C5S C4S C3S 175.8(18) . .
C5S C4S C2S 44.9(11) . 2_676
C3S C4S C2S 132.5(12) . 2_676
C5S C4S C2S 130.7(13) . .
C3S C4S C2S 46.5(10) . .
C2S C4S C2S 86.0(9) 2_676 .
C4S C5S C2S 98.0(16) . 2_676
C4S C5S C1S 135.7(16) . 2_676
C2S C5S C1S 37.7(9) 2_676 2_676

loop_
_geom_bond_atom_site_label_1
_geom_bond_atom_site_label_2
_geom_bond_distance
_geom_bond_site_symmetry_2
B1 F1 1.437(6) .
B1 C1 1.649(7) .
B1 C25 1.655(6) .
B1 C13 1.659(6) .
C1 C2 1.400(6) .
C1 C6 1.402(6) .
C2 F2 1.346(5) .
C2 C3 1.385(7) .
C3 F3 1.356(5) .
C3 C4 1.368(7) .
C4 F4 1.353(5) .
C4 C5 1.387(7) .
C5 F5 1.365(5) .
C5 C6 1.376(6) .
C6 C7 1.504(6) .
C7 C12 1.378(7) .
C7 C8 1.385(6) .
C8 F6 1.340(5) .
C8 C9 1.385(6) .
C9 F7 1.356(5) .
C9 C10 1.366(7) .
C10 F8 1.347(5) .
C10 C11 1.371(7) .
C11 F9 1.328(6) .
C11 C12 1.382(7) .
C12 F10 1.362(5) .
C13 C14 1.374(6) .
C13 C18 1.408(6) .
C14 F11 1.355(5) .
C14 C15 1.399(6) .
C15 F12 1.357(5) .
C15 C16 1.366(7) .
C16 C17 1.359(6) .
C16 F13 1.363(5) .
C17 F14 1.361(5) .
C17 C18 1.390(6) .
C18 C19 1.495(6) .
C19 C20 1.387(6) .
C19 C24 1.390(6) .
C20 F15 1.358(5) .
C20 C21 1.359(7) .
C21 F16 1.349(5) .
C21 C22 1.388(7) .
C22 F17 1.346(5) .
C22 C23 1.367(6) .
C23 F18 1.349(5) .
C23 C24 1.374(6) .
C24 F19 1.344(5) .
C25 C26 1.377(6) .
C25 C30 1.424(6) .
C26 F20 1.364(5) .
C26 C27 1.392(6) .
C27 F21 1.347(5) .
C27 C28 1.380(6) .
C28 C29 1.342(7) .
C28 F22 1.358(5) .
C29 F23 1.367(5) .
C29 C30 1.402(6) .
C30 C31 1.477(6) .
C31 C36 1.390(7) .
C31 C32 1.395(7) .
C32 F24 1.345(5) .
C32 C33 1.364(7) .
C33 F25 1.364(6) .
C33 C34 1.383(8) .
C34 F26 1.342(6) .
C34 C35 1.366(8) .
C35 F27 1.328(6) .
C35 C36 1.383(7) .
C36 F28 1.340(6) .
C37 C38 1.425(6) .
C37 C44 1.442(6) .
C37 C50 1.463(6) .
C38 C39 1.417(6) .
C38 C43 1.430(6) .
C39 C40 1.369(7) .
C40 C41 1.397(7) .
C41 C42 1.374(7) .
C42 C43 1.379(7) .
C44 C49 1.408(6) .
C44 C45 1.428(6) .
C45 C46 1.371(7) .
C46 C47 1.378(7) .
C47 C48 1.399(7) .
C48 C49 1.387(7) .
C50 C55 1.409(7) .
C50 C51 1.425(7) .
C51 C52 1.390(6) .
C52 C53 1.390(7) .
C53 C54 1.376(8) .
C54 C55 1.389(7) .
C1S C2S 1.012(14) .
C1S C5S 1.62(2) 2_676
C1S C3S 1.645(17) .
C2S C5S 1.088(17) 2_676
C2S C4S 1.527(17) 2_676
C2S C4S 1.705(16) .
C3S C4S 0.984(12) .
C4S C5S 0.931(14) .
C4S C2S 1.528(17) 2_676
C5S C2S 1.088(17) 2_676
C5S C1S 1.62(2) 2_676
